data_7135826
loop_
_publ_author_name
'Rindom, Cecilie'
'Lirette, Fr\'ed\'eric'
'Ouellette, J\'er\'emie'
'Seljmani, Florim'
'Pedersen, Viktor Bliksted Roug'
'Morin, Jean-Francois'
'Nielsen, Mogens Br\/ondsted'

_publ_section_title
;
 Expanded benzo-fused dihydro-azulenoazulenes -Tuning electronic
 properties
;
_journal_name_full 'Chemical Communications'
_journal_paper_doi 10.1039/D6CC02835G
_journal_year 2026
_chemical_formula_moiety '2(C31 H24 O S4), C H2 Cl2'
_chemical_formula_sum 'C63 H50 Cl2 O2 S8'
_chemical_formula_weight 1166.41
_space_group_crystal_system triclinic
_space_group_IT_number 2
_space_group_name_Hall '-P 1'
_space_group_name_H-M_alt 'P -1'
_atom_sites_solution_hydrogens geom
_atom_sites_solution_primary dual
_audit_creation_date 2026-04-23
_audit_creation_method
;
Olex2 1.5
(compiled 2025.07.13 svn.rb7424aed for OlexSys, GUI svn.r7314)
;
_audit_update_record
;
2026-04-23 deposited with the CCDC.	2026-05-20 downloaded from the CCDC.
;
_cell_angle_alpha 76.215(6)
_cell_angle_beta 69.224(4)
_cell_angle_gamma 71.805(7)
_cell_formula_units_Z 2
_cell_length_a 13.649(3)
_cell_length_b 14.877(4)
_cell_length_c 14.912(3)
_cell_measurement_reflns_used 8102
_cell_measurement_temperature 100.00
_cell_measurement_theta_max 26.079
_cell_measurement_theta_min 2.523
_cell_volume 2661.7(11)
_computing_cell_refinement 'SAINT V8.40B (?, 2016)'
_computing_data_reduction 'SAINT V8.40B (?, 2016)'
_computing_molecular_graphics 'Olex2 1.5 (Dolomanov et al., 2009)'
_computing_publication_material 'Olex2 1.5 (Dolomanov et al., 2009)'
_computing_structure_refinement 'SHELXL 2019/3 (Sheldrick, 2015)'
_computing_structure_solution 'SHELXT  (Sheldrick, 2015)'
_diffrn_ambient_temperature 100.00
_diffrn_measured_fraction_theta_full 0.999
_diffrn_measured_fraction_theta_max 0.999
_diffrn_measurement_device_type 'Bruker D8 Venture'
_diffrn_radiation_type MoK\a
_diffrn_radiation_wavelength 0.71073
_diffrn_reflns_av_R_equivalents 0.1115
_diffrn_reflns_av_unetI/netI 0.0524
_diffrn_reflns_Laue_measured_fraction_full 0.999
_diffrn_reflns_Laue_measured_fraction_max 0.999
_diffrn_reflns_limit_h_max 17
_diffrn_reflns_limit_h_min -17
_diffrn_reflns_limit_k_max 18
_diffrn_reflns_limit_k_min -18
_diffrn_reflns_limit_l_max 18
_diffrn_reflns_limit_l_min -18
_diffrn_reflns_number 116216
_diffrn_reflns_point_group_measured_fraction_full 0.999
_diffrn_reflns_point_group_measured_fraction_max 0.999
_diffrn_reflns_theta_full 25.242
_diffrn_reflns_theta_max 26.700
_diffrn_reflns_theta_min 2.458
_diffrn_source_current 1.0
_diffrn_source_power 0.05
_diffrn_source_voltage 50.0
_exptl_absorpt_coefficient_mu 0.483
_exptl_absorpt_correction_T_max 0.7456
_exptl_absorpt_correction_T_min 0.6638
_exptl_absorpt_correction_type multi-scan
_exptl_absorpt_process_details
;
SADABS-2016/2 (Bruker,2016/2) was used for absorption correction.
wR2(int) was 0.0920 before and 0.0591 after correction.
The Ratio of minimum to maximum transmission is 0.8903.
The \l/2 correction factor is Not present.
;
_exptl_crystal_colour 'clear violet'
_exptl_crystal_colour_lustre clear
_exptl_crystal_colour_primary violet
_exptl_crystal_density_diffrn 1.455
_exptl_crystal_description needle
_exptl_crystal_F_000 1212
_exptl_crystal_size_max 0.234
_exptl_crystal_size_mid 0.066
_exptl_crystal_size_min 0.063
_refine_diff_density_max 1.038
_refine_diff_density_min -0.727
_refine_diff_density_rms 0.076
_refine_ls_extinction_method none
_refine_ls_goodness_of_fit_ref 1.060
_refine_ls_hydrogen_treatment constr
_refine_ls_matrix_type full
_refine_ls_number_parameters 680
_refine_ls_number_reflns 11252
_refine_ls_number_restraints 0
_refine_ls_restrained_S_all 1.060
_refine_ls_R_factor_all 0.0722
_refine_ls_R_factor_gt 0.0458
_refine_ls_shift/su_max 0.001
_refine_ls_shift/su_mean 0.000
_refine_ls_structure_factor_coef Fsqd
_refine_ls_weighting_details 'w=1/[\s^2^(Fo^2^)+(0.0564P)^2^+1.6290P] where P=(Fo^2^+2Fc^2^)/3'
_refine_ls_weighting_scheme calc
_refine_ls_wR_factor_gt 0.1116
_refine_ls_wR_factor_ref 0.1224
_reflns_Friedel_coverage 0.000
_reflns_number_gt 8358
_reflns_number_total 11252
_reflns_threshold_expression 'I > 2\s(I)'
_cod_data_source_file d6cc02835g2.cif
_cod_data_source_block mo_d8v6978_1
_cod_original_cell_volume 2661.5(10)
_cod_database_code 7135826
_shelx_shelxl_version_number 2019/3
_shelx_space_group_comment
;
The symmetry employed for this shelxl refinement is uniquely defined
by the following loop, which should always be used as a source of
symmetry information in preference to the above space-group names.
They are only intended as comments.
;
_shelx_estimated_absorpt_t_max 0.970
_shelx_estimated_absorpt_t_min 0.895
_olex2_refinement_description
;
1. Fixed Uiso
 At 1.2 times of:
  All C(H) groups, All C(H,H) groups
 At 1.5 times of:
  All C(H,H,H) groups
2.a Ternary CH refined with riding coordinates:
 C15(H15), C16(H16), C52(H52), C62(H62)
2.b Secondary CH2 refined with riding coordinates:
 C2(H2A,H2B), C13(H13A,H13B), C64(H64A,H64B), C44(H44A,H44B), C63(H63A,H63B)
2.c Aromatic/amide H refined with riding coordinates:
 C7(H7), C9(H9), C10(H10), C11(H11), C18(H18), C20(H20), C21(H21), C22(H22),
 C23(H23), C25(H25), C29(H29), C31(H31), C38(H38), C40(H40), C41(H41), C42(H42),
  C46(H46), C48(H48), C54(H54), C56(H56), C57(H57), C58(H58), C59(H59), C61(H61)
2.d Idealised Me refined as rotating group:
 C1(H1A,H1B,H1C), C12(H12A,H12B,H12C), C32(H32A,H32B,H32C), C45(H45A,H45B,H45C)
;
_olex2_submission_special_instructions 'No special instructions were received'

loop_
_space_group_symop_operation_xyz
'x, y, z'
'-x, -y, -z'

loop_
_atom_site_label
_atom_site_type_symbol
_atom_site_fract_x
_atom_site_fract_y
_atom_site_fract_z
_atom_site_U_iso_or_equiv
_atom_site_adp_type
_atom_site_occupancy
_atom_site_site_symmetry_order
_atom_site_calc_flag
_atom_site_refinement_flags_posn
_atom_site_refinement_flags_adp
_atom_site_refinement_flags_occupancy
_atom_site_disorder_assembly
_atom_site_disorder_group
S1 S 0.74953(6) 0.87812(5) 0.17831(5) 0.02738(16) Uani 1 1 d . . . . .
S2 S 0.52381(5) 0.86110(5) 0.26765(5) 0.01995(14) Uani 1 1 d . . . . .
S3 S 0.75146(5) 0.77907(5) -0.00523(5) 0.02200(15) Uani 1 1 d . . . . .
S4 S 0.51766(5) 0.78157(5) 0.10994(4) 0.01927(14) Uani 1 1 d . . . . .
S5 S 0.92989(6) 0.64133(6) 0.29891(6) 0.03126(18) Uani 1 1 d . . . . .
S6 S 0.69363(5) 0.64961(5) 0.35344(5) 0.02151(15) Uani 1 1 d . . . . .
S7 S 0.71677(5) 0.55441(5) 0.19571(5) 0.02245(15) Uani 1 1 d . . . . .
S8 S 0.95601(6) 0.52875(5) 0.11381(5) 0.02861(17) Uani 1 1 d . . . . .
Cl9 Cl 0.36768(8) 1.18592(8) 0.32212(7) 0.0555(3) Uani 1 1 d . . . . .
Cl10 Cl 0.41438(7) 1.13533(6) 0.50827(6) 0.0411(2) Uani 1 1 d . . . . .
O1 O 0.04347(16) 1.12533(14) 0.20865(14) 0.0306(5) Uani 1 1 d . . . . .
O2 O 0.09819(15) 0.68963(14) 0.42978(15) 0.0290(4) Uani 1 1 d . . . . .
C1 C 0.6397(3) 1.0651(2) 0.1175(2) 0.0401(8) Uani 1 1 d . . . . .
H1A H 0.647168 1.123314 0.071042 0.060 Uiso 1 1 calc R U . . .
H1B H 0.619208 1.079547 0.183465 0.060 Uiso 1 1 calc R U . . .
H1C H 0.583611 1.040876 0.111407 0.060 Uiso 1 1 calc R U . . .
C2 C 0.7466(3) 0.9899(2) 0.0968(2) 0.0351(7) Uani 1 1 d . . . . .
H2A H 0.803154 1.017201 0.098780 0.042 Uiso 1 1 calc R U . . .
H2B H 0.765857 0.976150 0.029999 0.042 Uiso 1 1 calc R U . . .
C3 C 0.6405(2) 0.84642(19) 0.16862(19) 0.0206(5) Uani 1 1 d . . . . .
C4 C 0.4444(2) 0.82501(17) 0.22043(17) 0.0175(5) Uani 1 1 d . . . . .
C5 C 0.3343(2) 0.83645(17) 0.26244(18) 0.0178(5) Uani 1 1 d . . . . .
C6 C 0.2599(2) 0.82338(18) 0.21936(18) 0.0187(5) Uani 1 1 d . . . . .
C7 C 0.2783(2) 0.77930(19) 0.14293(18) 0.0207(5) Uani 1 1 d . . . . .
H7 H 0.350733 0.745945 0.114048 0.025 Uiso 1 1 calc R U . . .
C8 C 0.1971(2) 0.7786(2) 0.10135(18) 0.0216(6) Uani 1 1 d . . . . .
C9 C 0.2173(2) 0.6985(2) 0.05616(19) 0.0248(6) Uani 1 1 d . . . . .
H9 H 0.281723 0.649338 0.055072 0.030 Uiso 1 1 calc R U . . .
C10 C 0.1472(2) 0.6888(2) 0.01358(19) 0.0286(6) Uani 1 1 d . . . . .
H10 H 0.161369 0.632109 -0.012651 0.034 Uiso 1 1 calc R U . . .
C11 C 0.0552(2) 0.7626(2) 0.0092(2) 0.0319(7) Uani 1 1 d . . . . .
H11 H 0.006374 0.756903 -0.020173 0.038 Uiso 1 1 calc R U . . .
C12 C 0.6501(2) 0.9410(2) -0.1124(2) 0.0294(6) Uani 1 1 d . . . . .
H12A H 0.705721 0.971223 -0.115427 0.044 Uiso 1 1 calc R U . . .
H12B H 0.587507 0.956163 -0.055303 0.044 Uiso 1 1 calc R U . . .
H12C H 0.627467 0.965114 -0.171025 0.044 Uiso 1 1 calc R U . . .
C13 C 0.6959(2) 0.83307(19) -0.10538(19) 0.0238(6) Uani 1 1 d . . . . .
H13A H 0.753526 0.818351 -0.166690 0.029 Uiso 1 1 calc R U . . .
H13B H 0.637741 0.803234 -0.098740 0.029 Uiso 1 1 calc R U . . .
C14 C 0.6388(2) 0.80891(18) 0.09567(18) 0.0201(5) Uani 1 1 d . . . . .
C15 C 0.1452(2) 0.86989(18) 0.27432(18) 0.0196(5) Uani 1 1 d . . . . .
H15 H 0.099311 0.823019 0.300845 0.023 Uiso 1 1 calc R U . . .
C16 C 0.1532(2) 0.91140(18) 0.35533(18) 0.0197(5) Uani 1 1 d . . . . .
H16 H 0.108911 0.885928 0.420271 0.024 Uiso 1 1 calc R U . . .
C17 C 0.1143(2) 1.01804(19) 0.33438(19) 0.0234(6) Uani 1 1 d . . . . .
C18 C 0.1133(2) 1.07875(19) 0.3887(2) 0.0246(6) Uani 1 1 d . . . . .
H18 H 0.084998 1.144971 0.370525 0.030 Uiso 1 1 calc R U . . .
C19 C 0.1519(2) 1.05165(19) 0.47278(19) 0.0220(6) Uani 1 1 d . . . . .
C20 C 0.1062(2) 1.1149(2) 0.5428(2) 0.0265(6) Uani 1 1 d . . . . .
H20 H 0.053786 1.172295 0.532041 0.032 Uiso 1 1 calc R U . . .
C21 C 0.1356(2) 1.0957(2) 0.6259(2) 0.0278(6) Uani 1 1 d . . . . .
H21 H 0.102396 1.138713 0.672301 0.033 Uiso 1 1 calc R U . . .
C22 C 0.2138(2) 1.0131(2) 0.6417(2) 0.0266(6) Uani 1 1 d . . . . .
H22 H 0.232347 0.998266 0.700128 0.032 Uiso 1 1 calc R U . . .
C23 C 0.2646(2) 0.95250(19) 0.57221(19) 0.0225(6) Uani 1 1 d . . . . .
H23 H 0.320855 0.898131 0.582249 0.027 Uiso 1 1 calc R U . . .
C24 C 0.2355(2) 0.96892(18) 0.48737(18) 0.0198(5) Uani 1 1 d . . . . .
C25 C 0.3032(2) 0.90549(18) 0.41474(18) 0.0196(5) Uani 1 1 d . . . . .
H25 H 0.376043 0.877180 0.414486 0.023 Uiso 1 1 calc R U . . .
C26 C 0.2716(2) 0.88367(17) 0.34840(18) 0.0182(5) Uani 1 1 d . . . . .
C27 C 0.0787(2) 1.04418(19) 0.24633(19) 0.0241(6) Uani 1 1 d . . . . .
C28 C 0.0977(2) 0.9541(2) 0.21003(19) 0.0228(6) Uani 1 1 d . . . . .
C29 C 0.0758(2) 0.9440(2) 0.13251(19) 0.0255(6) Uani 1 1 d . . . . .
H29 H 0.039830 0.999763 0.098935 0.031 Uiso 1 1 calc R U . . .
C30 C 0.1032(2) 0.8540(2) 0.09614(18) 0.0248(6) Uani 1 1 d . . . . .
C31 C 0.0364(2) 0.8440(2) 0.0482(2) 0.0292(6) Uani 1 1 d . . . . .
H31 H -0.024373 0.895338 0.042334 0.035 Uiso 1 1 calc R U . . .
C32 C 0.8453(3) 0.6351(3) 0.5051(3) 0.0442(8) Uani 1 1 d . . . . .
H32A H 0.770722 0.646040 0.505008 0.066 Uiso 1 1 calc R U . A 1
H32B H 0.862513 0.696666 0.494926 0.066 Uiso 1 1 calc R U . A 1
H32C H 0.852966 0.599241 0.567590 0.066 Uiso 1 1 calc R U . A 1
C64 C 0.9221(3) 0.5784(3) 0.4246(2) 0.0403(8) Uani 1 1 d . . . B 1
H64A H 0.899809 0.518890 0.432965 0.048 Uiso 1 1 calc R U . . .
H64B H 0.995496 0.559724 0.431733 0.048 Uiso 1 1 calc R U . . .
C34 C 0.8260(2) 0.61187(19) 0.2779(2) 0.0235(6) Uani 1 1 d . . . . .
C35 C 0.6287(2) 0.59859(18) 0.30287(18) 0.0181(5) Uani 1 1 d . . . . .
C36 C 0.5237(2) 0.59169(17) 0.34472(18) 0.0172(5) Uani 1 1 d . . . . .
C37 C 0.4666(2) 0.54755(17) 0.30671(18) 0.0182(5) Uani 1 1 d . . . . .
C38 C 0.4919(2) 0.52436(18) 0.21764(18) 0.0211(5) Uani 1 1 d . . . . .
H38 H 0.557171 0.536633 0.171908 0.025 Uiso 1 1 calc R U . . .
C39 C 0.4300(2) 0.48235(19) 0.18355(19) 0.0226(6) Uani 1 1 d . . . . .
C40 C 0.4899(3) 0.4253(2) 0.1096(2) 0.0287(6) Uani 1 1 d . . . . .
H40 H 0.566689 0.411888 0.089172 0.034 Uiso 1 1 calc R U . . .
C41 C 0.4405(3) 0.3881(2) 0.0657(2) 0.0333(7) Uani 1 1 d . . . . .
H41 H 0.483503 0.347865 0.017661 0.040 Uiso 1 1 calc R U . . .
C42 C 0.3290(3) 0.4088(2) 0.0913(2) 0.0359(7) Uani 1 1 d . . . . .
H42 H 0.295127 0.383773 0.060535 0.043 Uiso 1 1 calc R U . . .
C43 C 0.8357(2) 0.56789(19) 0.2048(2) 0.0238(6) Uani 1 1 d . . . . .
C44 C 0.9800(2) 0.3995(2) 0.1491(2) 0.0309(7) Uani 1 1 d . . . . .
H44A H 0.914013 0.380387 0.156542 0.037 Uiso 1 1 calc R U . . .
H44B H 1.039229 0.368012 0.096340 0.037 Uiso 1 1 calc R U . . .
C45 C 1.0095(3) 0.3640(2) 0.2419(2) 0.0375(7) Uani 1 1 d . . . . .
H45A H 1.023046 0.294162 0.255289 0.056 Uiso 1 1 calc R U . . .
H45B H 0.949721 0.392104 0.295326 0.056 Uiso 1 1 calc R U . . .
H45C H 1.074816 0.382542 0.235331 0.056 Uiso 1 1 calc R U . . .
C46 C 0.2674(3) 0.4664(2) 0.1619(2) 0.0317(7) Uani 1 1 d . . . . .
H46 H 0.190723 0.482530 0.177816 0.038 Uiso 1 1 calc R U . . .
C47 C 0.3154(2) 0.50199(19) 0.2113(2) 0.0247(6) Uani 1 1 d . . . . .
C48 C 0.2426(2) 0.56395(19) 0.2829(2) 0.0249(6) Uani 1 1 d . . . . .
H48 H 0.173635 0.597376 0.275287 0.030 Uiso 1 1 calc R U . . .
C49 C 0.2644(2) 0.57783(18) 0.35832(19) 0.0211(5) Uani 1 1 d . . . . .
C50 C 0.1916(2) 0.64499(18) 0.4267(2) 0.0224(6) Uani 1 1 d . . . . .
C51 C 0.2507(2) 0.64791(18) 0.49135(18) 0.0201(5) Uani 1 1 d . . . . .
C52 C 0.3574(2) 0.57418(17) 0.47216(18) 0.0172(5) Uani 1 1 d . . . . .
H52 H 0.359835 0.524754 0.530544 0.021 Uiso 1 1 calc R U . . .
C53 C 0.4525(2) 0.61811(18) 0.43998(18) 0.0176(5) Uani 1 1 d . . . . .
C54 C 0.4625(2) 0.67025(18) 0.49758(18) 0.0193(5) Uani 1 1 d . . . . .
H54 H 0.525271 0.694161 0.474209 0.023 Uiso 1 1 calc R U . . .
C55 C 0.3874(2) 0.69411(18) 0.59197(18) 0.0208(5) Uani 1 1 d . . . . .
C56 C 0.4335(2) 0.70921(19) 0.65609(19) 0.0235(6) Uani 1 1 d . . . . .
H56 H 0.510037 0.696056 0.639226 0.028 Uiso 1 1 calc R U . . .
C57 C 0.3705(3) 0.7428(2) 0.7433(2) 0.0281(6) Uani 1 1 d . . . . .
H57 H 0.403973 0.750454 0.786082 0.034 Uiso 1 1 calc R U . . .
C58 C 0.2588(2) 0.7650(2) 0.7678(2) 0.0287(6) Uani 1 1 d . . . . .
H58 H 0.215186 0.788888 0.826916 0.034 Uiso 1 1 calc R U . . .
C59 C 0.2113(2) 0.75224(19) 0.7059(2) 0.0272(6) Uani 1 1 d . . . . .
H59 H 0.134520 0.769141 0.722542 0.033 Uiso 1 1 calc R U . . .
C60 C 0.2727(2) 0.71494(18) 0.61859(18) 0.0212(5) Uani 1 1 d . . . . .
C61 C 0.2144(2) 0.70710(19) 0.55768(19) 0.0230(6) Uani 1 1 d . . . . .
H61 H 0.143605 0.747828 0.565460 0.028 Uiso 1 1 calc R U . . .
C62 C 0.3662(2) 0.52843(18) 0.38599(17) 0.0175(5) Uani 1 1 d . . . . .
H62 H 0.372710 0.458152 0.404938 0.021 Uiso 1 1 calc R U . . .
C63 C 0.4400(3) 1.1000(3) 0.3951(2) 0.0440(8) Uani 1 1 d . . . . .
H63A H 0.518461 1.088953 0.360214 0.053 Uiso 1 1 calc R U . . .
H63B H 0.419944 1.038919 0.406431 0.053 Uiso 1 1 calc R U . . .

loop_
_atom_site_aniso_label
_atom_site_aniso_U_11
_atom_site_aniso_U_22
_atom_site_aniso_U_33
_atom_site_aniso_U_23
_atom_site_aniso_U_13
_atom_site_aniso_U_12
S1 0.0216(3) 0.0334(4) 0.0314(4) -0.0128(3) -0.0047(3) -0.0107(3)
S2 0.0184(3) 0.0212(3) 0.0208(3) -0.0081(3) -0.0032(2) -0.0049(3)
S3 0.0175(3) 0.0238(3) 0.0220(3) -0.0082(3) -0.0012(2) -0.0032(3)
S4 0.0178(3) 0.0197(3) 0.0209(3) -0.0076(2) -0.0032(2) -0.0051(3)
S5 0.0198(4) 0.0311(4) 0.0444(4) -0.0131(3) -0.0039(3) -0.0095(3)
S6 0.0171(3) 0.0208(3) 0.0264(3) -0.0099(3) -0.0022(3) -0.0047(3)
S7 0.0208(3) 0.0234(3) 0.0212(3) -0.0086(3) -0.0006(3) -0.0056(3)
S8 0.0231(4) 0.0226(4) 0.0308(4) -0.0082(3) 0.0057(3) -0.0058(3)
Cl9 0.0504(6) 0.0775(7) 0.0495(5) -0.0110(5) -0.0199(4) -0.0241(5)
Cl10 0.0489(5) 0.0452(5) 0.0332(4) -0.0102(3) -0.0026(3) -0.0252(4)
O1 0.0271(11) 0.0208(10) 0.0334(11) 0.0007(8) -0.0062(9) 0.0015(9)
O2 0.0202(10) 0.0224(10) 0.0430(12) -0.0036(9) -0.0113(9) -0.0020(8)
C1 0.0427(19) 0.0278(17) 0.0461(19) -0.0059(14) -0.0044(15) -0.0138(15)
C2 0.0378(18) 0.0395(18) 0.0307(16) -0.0109(14) 0.0012(13) -0.0222(15)
C3 0.0174(13) 0.0193(13) 0.0238(13) -0.0063(10) -0.0037(10) -0.0033(10)
C4 0.0214(13) 0.0127(12) 0.0180(12) -0.0026(9) -0.0062(10) -0.0032(10)
C5 0.0174(12) 0.0130(12) 0.0209(12) -0.0018(10) -0.0051(10) -0.0024(10)
C6 0.0171(12) 0.0154(12) 0.0203(12) -0.0009(10) -0.0032(10) -0.0039(10)
C7 0.0194(13) 0.0194(13) 0.0216(13) -0.0016(10) -0.0043(10) -0.0059(11)
C8 0.0201(13) 0.0262(14) 0.0175(12) 0.0013(10) -0.0035(10) -0.0106(11)
C9 0.0259(14) 0.0273(15) 0.0210(13) -0.0007(11) -0.0049(11) -0.0111(12)
C10 0.0330(16) 0.0360(17) 0.0217(14) -0.0007(12) -0.0075(12) -0.0189(14)
C11 0.0296(16) 0.0459(19) 0.0250(15) -0.0017(13) -0.0076(12) -0.0193(14)
C12 0.0283(15) 0.0222(15) 0.0307(15) -0.0009(12) -0.0032(12) -0.0058(12)
C13 0.0254(14) 0.0232(14) 0.0210(13) -0.0043(11) -0.0038(11) -0.0063(12)
C14 0.0187(13) 0.0186(13) 0.0215(13) -0.0049(10) -0.0027(10) -0.0048(10)
C15 0.0162(13) 0.0196(13) 0.0203(12) -0.0011(10) -0.0029(10) -0.0053(10)
C16 0.0154(12) 0.0185(13) 0.0216(13) -0.0038(10) -0.0015(10) -0.0033(10)
C17 0.0173(13) 0.0206(14) 0.0252(14) -0.0033(11) -0.0011(11) -0.0013(11)
C18 0.0194(13) 0.0154(13) 0.0309(15) -0.0028(11) -0.0002(11) -0.0020(11)
C19 0.0192(13) 0.0171(13) 0.0270(14) -0.0054(11) -0.0002(11) -0.0071(11)
C20 0.0193(14) 0.0188(14) 0.0372(16) -0.0091(12) 0.0017(12) -0.0072(11)
C21 0.0253(15) 0.0270(15) 0.0302(15) -0.0146(12) 0.0029(12) -0.0106(12)
C22 0.0272(15) 0.0248(15) 0.0299(15) -0.0106(12) -0.0037(12) -0.0101(12)
C23 0.0232(14) 0.0189(13) 0.0242(13) -0.0071(11) -0.0021(11) -0.0066(11)
C24 0.0175(13) 0.0169(13) 0.0215(13) -0.0060(10) 0.0016(10) -0.0058(10)
C25 0.0168(12) 0.0148(12) 0.0240(13) -0.0048(10) -0.0024(10) -0.0025(10)
C26 0.0169(12) 0.0124(12) 0.0219(13) -0.0017(10) -0.0027(10) -0.0034(10)
C27 0.0169(13) 0.0217(14) 0.0241(13) -0.0010(11) 0.0006(11) -0.0013(11)
C28 0.0133(12) 0.0266(15) 0.0229(13) -0.0010(11) -0.0005(10) -0.0050(11)
C29 0.0172(13) 0.0269(15) 0.0248(14) 0.0016(11) -0.0034(11) -0.0024(11)
C30 0.0232(14) 0.0304(15) 0.0172(13) 0.0029(11) -0.0036(10) -0.0095(12)
C31 0.0209(14) 0.0393(17) 0.0235(14) 0.0026(12) -0.0058(11) -0.0088(13)
C32 0.045(2) 0.047(2) 0.045(2) -0.0043(16) -0.0145(16) -0.0175(17)
C64 0.0345(18) 0.049(2) 0.0427(19) -0.0132(16) -0.0164(15) -0.0077(16)
C34 0.0195(13) 0.0175(13) 0.0289(14) -0.0055(11) -0.0005(11) -0.0045(11)
C35 0.0210(13) 0.0142(12) 0.0180(12) -0.0034(10) -0.0042(10) -0.0039(10)
C36 0.0195(13) 0.0122(12) 0.0192(12) -0.0033(9) -0.0052(10) -0.0030(10)
C37 0.0194(13) 0.0132(12) 0.0210(12) -0.0022(10) -0.0057(10) -0.0033(10)
C38 0.0241(14) 0.0195(13) 0.0198(13) -0.0015(10) -0.0058(10) -0.0076(11)
C39 0.0310(15) 0.0182(13) 0.0213(13) -0.0004(10) -0.0095(11) -0.0098(12)
C40 0.0386(17) 0.0262(15) 0.0244(14) -0.0052(11) -0.0098(12) -0.0108(13)
C41 0.052(2) 0.0264(16) 0.0273(15) -0.0058(12) -0.0141(14) -0.0143(14)
C42 0.058(2) 0.0255(16) 0.0389(17) 0.0003(13) -0.0268(16) -0.0209(15)
C43 0.0211(14) 0.0176(13) 0.0288(14) -0.0053(11) -0.0011(11) -0.0057(11)
C44 0.0250(15) 0.0218(15) 0.0377(16) -0.0112(12) 0.0030(12) -0.0036(12)
C45 0.0326(17) 0.0283(17) 0.051(2) -0.0014(14) -0.0102(15) -0.0124(14)
C46 0.0418(18) 0.0238(15) 0.0406(17) 0.0005(13) -0.0226(14) -0.0154(14)
C47 0.0340(16) 0.0166(13) 0.0269(14) 0.0018(11) -0.0133(12) -0.0101(12)
C48 0.0210(14) 0.0207(14) 0.0350(15) 0.0001(11) -0.0110(12) -0.0080(11)
C49 0.0210(13) 0.0145(13) 0.0287(14) 0.0002(10) -0.0090(11) -0.0067(11)
C50 0.0212(14) 0.0136(12) 0.0300(14) 0.0030(10) -0.0076(11) -0.0059(11)
C51 0.0180(13) 0.0161(13) 0.0228(13) 0.0003(10) -0.0028(10) -0.0057(10)
C52 0.0180(12) 0.0128(12) 0.0191(12) -0.0024(9) -0.0030(10) -0.0046(10)
C53 0.0165(12) 0.0144(12) 0.0195(12) -0.0008(9) -0.0058(10) -0.0016(10)
C54 0.0183(13) 0.0163(13) 0.0223(13) -0.0041(10) -0.0061(10) -0.0022(10)
C55 0.0250(14) 0.0147(12) 0.0184(12) -0.0036(10) -0.0026(10) -0.0028(11)
C56 0.0255(14) 0.0181(13) 0.0241(13) -0.0055(11) -0.0054(11) -0.0025(11)
C57 0.0408(17) 0.0202(14) 0.0219(14) -0.0053(11) -0.0097(12) -0.0040(13)
C58 0.0357(16) 0.0204(14) 0.0217(14) -0.0064(11) 0.0028(12) -0.0066(12)
C59 0.0263(15) 0.0183(14) 0.0274(14) -0.0045(11) 0.0040(12) -0.0057(12)
C60 0.0214(13) 0.0147(13) 0.0224(13) -0.0045(10) 0.0004(10) -0.0043(11)
C61 0.0166(13) 0.0156(13) 0.0287(14) -0.0014(11) 0.0016(11) -0.0039(10)
C62 0.0195(13) 0.0132(12) 0.0192(12) -0.0025(9) -0.0046(10) -0.0045(10)
C63 0.050(2) 0.049(2) 0.0385(18) -0.0125(16) -0.0060(16) -0.0241(18)

loop_
_atom_type_symbol
_atom_type_description
_atom_type_scat_dispersion_real
_atom_type_scat_dispersion_imag
_atom_type_scat_source
C C 0.0033 0.0016 'International Tables Vol C Tables 4.2.6.8 and 6.1.1.4'
H H 0.0000 0.0000 'International Tables Vol C Tables 4.2.6.8 and 6.1.1.4'
Cl Cl 0.1484 0.1585 'International Tables Vol C Tables 4.2.6.8 and 6.1.1.4'
O O 0.0106 0.0060 'International Tables Vol C Tables 4.2.6.8 and 6.1.1.4'
S S 0.1246 0.1234 'International Tables Vol C Tables 4.2.6.8 and 6.1.1.4'

loop_
_geom_angle_atom_site_label_1
_geom_angle_atom_site_label_2
_geom_angle_atom_site_label_3
_geom_angle
_geom_angle_site_symmetry_1
_geom_angle_site_symmetry_3
_geom_angle_publ_flag
C3 S1 C2 100.74(14) . . ?
C3 S2 C4 96.93(12) . . ?
C14 S3 C13 102.24(13) . . ?
C4 S4 C14 96.85(12) . . ?
C34 S5 C64 101.52(14) . . ?
C34 S6 C35 97.89(13) . . ?
C43 S7 C35 97.22(13) . . ?
C43 S8 C44 100.73(13) . . ?
H1A C1 H1B 109.5 . . ?
H1A C1 H1C 109.5 . . ?
H1B C1 H1C 109.5 . . ?
C2 C1 H1A 109.5 . . ?
C2 C1 H1B 109.5 . . ?
C2 C1 H1C 109.5 . . ?
S1 C2 H2A 108.3 . . ?
S1 C2 H2B 108.3 . . ?
C1 C2 S1 115.8(2) . . ?
C1 C2 H2A 108.3 . . ?
C1 C2 H2B 108.3 . . ?
H2A C2 H2B 107.4 . . ?
S2 C3 S1 115.49(15) . . ?
C14 C3 S1 127.4(2) . . ?
C14 C3 S2 117.1(2) . . ?
S2 C4 S4 112.65(14) . . ?
C5 C4 S2 123.17(19) . . ?
C5 C4 S4 124.0(2) . . ?
C4 C5 C6 126.3(2) . . ?
C4 C5 C26 123.5(2) . . ?
C6 C5 C26 109.0(2) . . ?
C5 C6 C15 109.1(2) . . ?
C7 C6 C5 131.2(2) . . ?
C7 C6 C15 119.7(2) . . ?
C6 C7 H7 117.1 . . ?
C6 C7 C8 125.8(2) . . ?
C8 C7 H7 117.1 . . ?
C9 C8 C7 116.6(2) . . ?
C9 C8 C30 117.3(2) . . ?
C30 C8 C7 126.0(3) . . ?
C8 C9 H9 118.7 . . ?
C10 C9 C8 122.6(3) . . ?
C10 C9 H9 118.7 . . ?
C9 C10 H10 120.1 . . ?
C9 C10 C11 119.7(3) . . ?
C11 C10 H10 120.1 . . ?
C10 C11 H11 120.6 . . ?
C31 C11 C10 118.9(3) . . ?
C31 C11 H11 120.6 . . ?
H12A C12 H12B 109.5 . . ?
H12A C12 H12C 109.5 . . ?
H12B C12 H12C 109.5 . . ?
C13 C12 H12A 109.5 . . ?
C13 C12 H12B 109.5 . . ?
C13 C12 H12C 109.5 . . ?
S3 C13 H13A 108.6 . . ?
S3 C13 H13B 108.6 . . ?
C12 C13 S3 114.6(2) . . ?
C12 C13 H13A 108.6 . . ?
C12 C13 H13B 108.6 . . ?
H13A C13 H13B 107.6 . . ?
S4 C14 S3 119.76(15) . . ?
C3 C14 S3 124.0(2) . . ?
C3 C14 S4 116.1(2) . . ?
C6 C15 H15 111.5 . . ?
C6 C15 C16 106.3(2) . . ?
C16 C15 H15 111.5 . . ?
C28 C15 C6 109.8(2) . . ?
C28 C15 H15 111.5 . . ?
C28 C15 C16 105.9(2) . . ?
C15 C16 H16 111.1 . . ?
C17 C16 C15 106.9(2) . . ?
C17 C16 H16 111.1 . . ?
C17 C16 C26 110.1(2) . . ?
C26 C16 C15 106.3(2) . . ?
C26 C16 H16 111.1 . . ?
C18 C17 C16 123.7(3) . . ?
C18 C17 C27 126.5(3) . . ?
C27 C17 C16 109.8(2) . . ?
C17 C18 H18 117.3 . . ?
C17 C18 C19 125.5(3) . . ?
C19 C18 H18 117.3 . . ?
C20 C19 C18 117.0(2) . . ?
C20 C19 C24 118.1(3) . . ?
C24 C19 C18 124.8(2) . . ?
C19 C20 H20 119.0 . . ?
C21 C20 C19 122.0(3) . . ?
C21 C20 H20 119.0 . . ?
C20 C21 H21 120.1 . . ?
C20 C21 C22 119.7(3) . . ?
C22 C21 H21 120.1 . . ?
C21 C22 H22 120.1 . . ?
C23 C22 C21 119.8(3) . . ?
C23 C22 H22 120.1 . . ?
C22 C23 H23 119.0 . . ?
C22 C23 C24 121.9(3) . . ?
C24 C23 H23 119.0 . . ?
C19 C24 C25 124.7(2) . . ?
C23 C24 C19 118.3(2) . . ?
C23 C24 C25 116.6(2) . . ?
C24 C25 H25 117.0 . . ?
C26 C25 C24 126.0(2) . . ?
C26 C25 H25 117.0 . . ?
C5 C26 C16 108.9(2) . . ?
C25 C26 C5 131.1(2) . . ?
C25 C26 C16 119.9(2) . . ?
O1 C27 C17 126.7(3) . . ?
O1 C27 C28 126.3(3) . . ?
C28 C27 C17 107.0(2) . . ?
C27 C28 C15 110.4(2) . . ?
C29 C28 C15 122.3(3) . . ?
C29 C28 C27 127.3(3) . . ?
C28 C29 H29 117.6 . . ?
C28 C29 C30 124.9(3) . . ?
C30 C29 H29 117.6 . . ?
C8 C30 C29 123.8(3) . . ?
C31 C30 C8 118.6(3) . . ?
C31 C30 C29 117.4(3) . . ?
C11 C31 C30 122.7(3) . . ?
C11 C31 H31 118.6 . . ?
C30 C31 H31 118.6 . . ?
H32A C32 H32B 109.5 . . ?
H32A C32 H32C 109.5 . . ?
H32B C32 H32C 109.5 . . ?
C64 C32 H32A 109.5 . . ?
C64 C32 H32B 109.5 . . ?
C64 C32 H32C 109.5 . . ?
S5 C64 H64A 108.4 . . ?
S5 C64 H64B 108.4 . . ?
C32 C64 S5 115.5(3) . . ?
C32 C64 H64A 108.4 . . ?
C32 C64 H64B 108.4 . . ?
H64A C64 H64B 107.5 . . ?
S5 C34 S6 117.90(15) . . ?
C43 C34 S5 126.6(2) . . ?
C43 C34 S6 115.3(2) . . ?
S7 C35 S6 111.35(14) . . ?
C36 C35 S6 123.67(19) . . ?
C36 C35 S7 124.9(2) . . ?
C35 C36 C37 125.8(2) . . ?
C35 C36 C53 125.8(2) . . ?
C53 C36 C37 108.1(2) . . ?
C36 C37 C62 109.3(2) . . ?
C38 C37 C36 129.9(2) . . ?
C38 C37 C62 120.8(2) . . ?
C37 C38 H38 116.4 . . ?
C37 C38 C39 127.3(2) . . ?
C39 C38 H38 116.4 . . ?
C40 C39 C38 116.3(3) . . ?
C40 C39 C47 117.5(3) . . ?
C47 C39 C38 125.8(2) . . ?
C39 C40 H40 119.0 . . ?
C41 C40 C39 122.0(3) . . ?
C41 C40 H40 119.0 . . ?
C40 C41 H41 119.8 . . ?
C40 C41 C42 120.5(3) . . ?
C42 C41 H41 119.8 . . ?
C41 C42 H42 120.4 . . ?
C46 C42 C41 119.3(3) . . ?
C46 C42 H42 120.4 . . ?
S7 C43 S8 116.88(16) . . ?
C34 C43 S7 117.3(2) . . ?
C34 C43 S8 125.7(2) . . ?
S8 C44 H44A 108.7 . . ?
S8 C44 H44B 108.7 . . ?
H44A C44 H44B 107.6 . . ?
C45 C44 S8 114.0(2) . . ?
C45 C44 H44A 108.7 . . ?
C45 C44 H44B 108.7 . . ?
C44 C45 H45A 109.5 . . ?
C44 C45 H45B 109.5 . . ?
C44 C45 H45C 109.5 . . ?
H45A C45 H45B 109.5 . . ?
H45A C45 H45C 109.5 . . ?
H45B C45 H45C 109.5 . . ?
C42 C46 H46 119.2 . . ?
C42 C46 C47 121.6(3) . . ?
C47 C46 H46 119.2 . . ?
C39 C47 C48 123.9(2) . . ?
C46 C47 C39 119.0(3) . . ?
C46 C47 C48 116.9(3) . . ?
C47 C48 H48 117.2 . . ?
C49 C48 C47 125.6(3) . . ?
C49 C48 H48 117.2 . . ?
C48 C49 C50 124.5(3) . . ?
C48 C49 C62 125.6(2) . . ?
C50 C49 C62 109.9(2) . . ?
O2 C50 C49 126.1(3) . . ?
O2 C50 C51 126.4(3) . . ?
C49 C50 C51 107.5(2) . . ?
C50 C51 C52 109.9(2) . . ?
C61 C51 C50 125.0(3) . . ?
C61 C51 C52 125.1(2) . . ?
C51 C52 H52 110.6 . . ?
C51 C52 C53 112.4(2) . . ?
C51 C52 C62 106.1(2) . . ?
C53 C52 H52 110.6 . . ?
C53 C52 C62 106.4(2) . . ?
C62 C52 H52 110.6 . . ?
C36 C53 C52 109.2(2) . . ?
C54 C53 C36 130.4(2) . . ?
C54 C53 C52 120.4(2) . . ?
C53 C54 H54 116.3 . . ?
C53 C54 C55 127.4(2) . . ?
C55 C54 H54 116.3 . . ?
C56 C55 C54 116.0(2) . . ?
C56 C55 C60 117.9(2) . . ?
C60 C55 C54 125.6(2) . . ?
C55 C56 H56 119.0 . . ?
C57 C56 C55 122.0(3) . . ?
C57 C56 H56 119.0 . . ?
C56 C57 H57 120.1 . . ?
C58 C57 C56 119.8(3) . . ?
C58 C57 H57 120.1 . . ?
C57 C58 H58 120.2 . . ?
C59 C58 C57 119.5(3) . . ?
C59 C58 H58 120.2 . . ?
C58 C59 H59 118.9 . . ?
C58 C59 C60 122.2(3) . . ?
C60 C59 H59 118.9 . . ?
C55 C60 C61 123.8(2) . . ?
C59 C60 C55 118.5(3) . . ?
C59 C60 C61 117.5(2) . . ?
C51 C61 C60 126.2(3) . . ?
C51 C61 H61 116.9 . . ?
C60 C61 H61 116.9 . . ?
C37 C62 C52 105.9(2) . . ?
C37 C62 H62 110.8 . . ?
C49 C62 C37 112.4(2) . . ?
C49 C62 C52 106.1(2) . . ?
C49 C62 H62 110.8 . . ?
C52 C62 H62 110.8 . . ?
Cl9 C63 Cl10 112.6(2) . . ?
Cl9 C63 H63A 109.1 . . ?
Cl9 C63 H63B 109.1 . . ?
Cl10 C63 H63A 109.1 . . ?
Cl10 C63 H63B 109.1 . . ?
H63A C63 H63B 107.8 . . ?

loop_
_geom_bond_atom_site_label_1
_geom_bond_atom_site_label_2
_geom_bond_distance
_geom_bond_site_symmetry_2
_geom_bond_publ_flag
S1 C2 1.810(3) . ?
S1 C3 1.756(3) . ?
S2 C3 1.741(3) . ?
S2 C4 1.745(3) . ?
S3 C13 1.817(3) . ?
S3 C14 1.754(3) . ?
S4 C4 1.751(2) . ?
S4 C14 1.753(3) . ?
S5 C64 1.867(3) . ?
S5 C34 1.752(3) . ?
S6 C34 1.753(3) . ?
S6 C35 1.760(3) . ?
S7 C35 1.753(2) . ?
S7 C43 1.751(3) . ?
S8 C43 1.753(3) . ?
S8 C44 1.824(3) . ?
Cl9 C63 1.762(4) . ?
Cl10 C63 1.770(3) . ?
O1 C27 1.229(3) . ?
O2 C50 1.230(3) . ?
C1 H1A 0.9800 . ?
C1 H1B 0.9800 . ?
C1 H1C 0.9800 . ?
C1 C2 1.516(5) . ?
C2 H2A 0.9900 . ?
C2 H2B 0.9900 . ?
C3 C14 1.345(4) . ?
C4 C5 1.379(4) . ?
C5 C6 1.459(4) . ?
C5 C26 1.464(3) . ?
C6 C7 1.357(4) . ?
C6 C15 1.511(3) . ?
C7 H7 0.9500 . ?
C7 C8 1.453(4) . ?
C8 C9 1.413(4) . ?
C8 C30 1.428(4) . ?
C9 H9 0.9500 . ?
C9 C10 1.379(4) . ?
C10 H10 0.9500 . ?
C10 C11 1.396(4) . ?
C11 H11 0.9500 . ?
C11 C31 1.381(4) . ?
C12 H12A 0.9800 . ?
C12 H12B 0.9800 . ?
C12 H12C 0.9800 . ?
C12 C13 1.523(4) . ?
C13 H13A 0.9900 . ?
C13 H13B 0.9900 . ?
C15 H15 1.0000 . ?
C15 C16 1.531(4) . ?
C15 C28 1.507(4) . ?
C16 H16 1.0000 . ?
C16 C17 1.501(4) . ?
C16 C26 1.509(3) . ?
C17 C18 1.343(4) . ?
C17 C27 1.484(4) . ?
C18 H18 0.9500 . ?
C18 C19 1.452(4) . ?
C19 C20 1.416(4) . ?
C19 C24 1.427(4) . ?
C20 H20 0.9500 . ?
C20 C21 1.374(4) . ?
C21 H21 0.9500 . ?
C21 C22 1.387(4) . ?
C22 H22 0.9500 . ?
C22 C23 1.383(4) . ?
C23 H23 0.9500 . ?
C23 C24 1.402(4) . ?
C24 C25 1.466(3) . ?
C25 H25 0.9500 . ?
C25 C26 1.346(4) . ?
C27 C28 1.478(4) . ?
C28 C29 1.343(4) . ?
C29 H29 0.9500 . ?
C29 C30 1.455(4) . ?
C30 C31 1.400(4) . ?
C31 H31 0.9500 . ?
C32 H32A 0.9800 . ?
C32 H32B 0.9800 . ?
C32 H32C 0.9800 . ?
C32 C64 1.513(5) . ?
C64 H64A 0.9900 . ?
C64 H64B 0.9900 . ?
C34 C43 1.349(4) . ?
C35 C36 1.371(4) . ?
C36 C37 1.473(3) . ?
C36 C53 1.471(3) . ?
C37 C38 1.349(4) . ?
C37 C62 1.513(3) . ?
C38 H38 0.9500 . ?
C38 C39 1.466(4) . ?
C39 C40 1.407(4) . ?
C39 C47 1.420(4) . ?
C40 H40 0.9500 . ?
C40 C41 1.381(4) . ?
C41 H41 0.9500 . ?
C41 C42 1.381(5) . ?
C42 H42 0.9500 . ?
C42 C46 1.379(4) . ?
C44 H44A 0.9900 . ?
C44 H44B 0.9900 . ?
C44 C45 1.506(4) . ?
C45 H45A 0.9800 . ?
C45 H45B 0.9800 . ?
C45 H45C 0.9800 . ?
C46 H46 0.9500 . ?
C46 C47 1.413(4) . ?
C47 C48 1.456(4) . ?
C48 H48 0.9500 . ?
C48 C49 1.335(4) . ?
C49 C50 1.474(4) . ?
C49 C62 1.506(4) . ?
C50 C51 1.474(4) . ?
C51 C52 1.504(3) . ?
C51 C61 1.339(4) . ?
C52 H52 1.0000 . ?
C52 C53 1.510(3) . ?
C52 C62 1.544(3) . ?
C53 C54 1.351(4) . ?
C54 H54 0.9500 . ?
C54 C55 1.464(3) . ?
C55 C56 1.406(4) . ?
C55 C60 1.421(4) . ?
C56 H56 0.9500 . ?
C56 C57 1.389(4) . ?
C57 H57 0.9500 . ?
C57 C58 1.384(4) . ?
C58 H58 0.9500 . ?
C58 C59 1.376(4) . ?
C59 H59 0.9500 . ?
C59 C60 1.409(4) . ?
C60 C61 1.447(4) . ?
C61 H61 0.9500 . ?
C62 H62 1.0000 . ?
C63 H63A 0.9900 . ?
C63 H63B 0.9900 . ?

loop_
_geom_torsion_atom_site_label_1
_geom_torsion_atom_site_label_2
_geom_torsion_atom_site_label_3
_geom_torsion_atom_site_label_4
_geom_torsion
_geom_torsion_site_symmetry_1
_geom_torsion_site_symmetry_2
_geom_torsion_site_symmetry_3
_geom_torsion_site_symmetry_4
_geom_torsion_publ_flag
S1 C3 C14 S3 2.7(4) . . . . ?
S1 C3 C14 S4 178.01(16) . . . . ?
S2 C3 C14 S3 -174.33(15) . . . . ?
S2 C3 C14 S4 0.9(3) . . . . ?
S2 C4 C5 C6 168.9(2) . . . . ?
S2 C4 C5 C26 2.8(4) . . . . ?
S4 C4 C5 C6 -6.0(4) . . . . ?
S4 C4 C5 C26 -172.16(19) . . . . ?
S5 C34 C43 S7 -175.59(16) . . . . ?
S5 C34 C43 S8 0.7(4) . . . . ?
S6 C34 C43 S7 -0.2(3) . . . . ?
S6 C34 C43 S8 176.06(16) . . . . ?
S6 C35 C36 C37 -178.4(2) . . . . ?
S6 C35 C36 C53 -5.0(4) . . . . ?
S7 C35 C36 C37 -0.9(4) . . . . ?
S7 C35 C36 C53 172.5(2) . . . . ?
O1 C27 C28 C15 178.0(3) . . . . ?
O1 C27 C28 C29 -3.2(5) . . . . ?
O2 C50 C51 C52 172.9(2) . . . . ?
O2 C50 C51 C61 -6.7(4) . . . . ?
C2 S1 C3 S2 -105.72(17) . . . . ?
C2 S1 C3 C14 77.2(3) . . . . ?
C3 S1 C2 C1 55.1(3) . . . . ?
C3 S2 C4 S4 6.21(16) . . . . ?
C3 S2 C4 C5 -169.2(2) . . . . ?
C4 S2 C3 S1 178.16(15) . . . . ?
C4 S2 C3 C14 -4.4(2) . . . . ?
C4 S4 C14 S3 178.51(16) . . . . ?
C4 S4 C14 C3 3.0(2) . . . . ?
C4 C5 C6 C7 16.1(4) . . . . ?
C4 C5 C6 C15 -163.5(2) . . . . ?
C4 C5 C26 C16 162.2(2) . . . . ?
C4 C5 C26 C25 -16.3(4) . . . . ?
C5 C6 C7 C8 -174.0(3) . . . . ?
C5 C6 C15 C16 -0.8(3) . . . . ?
C5 C6 C15 C28 113.3(2) . . . . ?
C6 C5 C26 C16 -6.1(3) . . . . ?
C6 C5 C26 C25 175.5(3) . . . . ?
C6 C7 C8 C9 -151.7(3) . . . . ?
C6 C7 C8 C30 33.0(4) . . . . ?
C6 C15 C16 C17 114.9(2) . . . . ?
C6 C15 C16 C26 -2.8(3) . . . . ?
C6 C15 C28 C27 -113.2(2) . . . . ?
C6 C15 C28 C29 67.8(3) . . . . ?
C7 C6 C15 C16 179.5(2) . . . . ?
C7 C6 C15 C28 -66.4(3) . . . . ?
C7 C8 C9 C10 -179.8(2) . . . . ?
C7 C8 C30 C29 0.2(4) . . . . ?
C7 C8 C30 C31 176.1(2) . . . . ?
C8 C9 C10 C11 3.8(4) . . . . ?
C8 C30 C31 C11 2.7(4) . . . . ?
C9 C8 C30 C29 -175.2(2) . . . . ?
C9 C8 C30 C31 0.8(4) . . . . ?
C9 C10 C11 C31 -0.2(4) . . . . ?
C10 C11 C31 C30 -3.0(4) . . . . ?
C13 S3 C14 S4 52.91(19) . . . . ?
C13 S3 C14 C3 -132.0(2) . . . . ?
C14 S3 C13 C12 60.1(2) . . . . ?
C14 S4 C4 S2 -5.82(16) . . . . ?
C14 S4 C4 C5 169.6(2) . . . . ?
C15 C6 C7 C8 5.6(4) . . . . ?
C15 C16 C17 C18 -177.7(2) . . . . ?
C15 C16 C17 C27 2.1(3) . . . . ?
C15 C16 C26 C5 5.4(3) . . . . ?
C15 C16 C26 C25 -176.0(2) . . . . ?
C15 C28 C29 C30 -5.7(4) . . . . ?
C16 C15 C28 C27 1.1(3) . . . . ?
C16 C15 C28 C29 -177.8(2) . . . . ?
C16 C17 C18 C19 1.9(4) . . . . ?
C16 C17 C27 O1 -179.2(3) . . . . ?
C16 C17 C27 C28 -1.4(3) . . . . ?
C17 C16 C26 C5 -110.0(2) . . . . ?
C17 C16 C26 C25 68.6(3) . . . . ?
C17 C18 C19 C20 -154.5(3) . . . . ?
C17 C18 C19 C24 28.7(4) . . . . ?
C17 C27 C28 C15 0.2(3) . . . . ?
C17 C27 C28 C29 179.0(3) . . . . ?
C18 C17 C27 O1 0.6(5) . . . . ?
C18 C17 C27 C28 178.4(3) . . . . ?
C18 C19 C20 C21 179.0(3) . . . . ?
C18 C19 C24 C23 179.5(2) . . . . ?
C18 C19 C24 C25 7.6(4) . . . . ?
C19 C20 C21 C22 1.4(4) . . . . ?
C19 C24 C25 C26 -33.9(4) . . . . ?
C20 C19 C24 C23 2.7(4) . . . . ?
C20 C19 C24 C25 -169.2(2) . . . . ?
C20 C21 C22 C23 2.4(4) . . . . ?
C21 C22 C23 C24 -3.5(4) . . . . ?
C22 C23 C24 C19 0.9(4) . . . . ?
C22 C23 C24 C25 173.5(2) . . . . ?
C23 C24 C25 C26 154.0(3) . . . . ?
C24 C19 C20 C21 -3.9(4) . . . . ?
C24 C25 C26 C5 167.5(3) . . . . ?
C24 C25 C26 C16 -10.8(4) . . . . ?
C26 C5 C6 C7 -176.1(3) . . . . ?
C26 C5 C6 C15 4.3(3) . . . . ?
C26 C16 C17 C18 -62.6(3) . . . . ?
C26 C16 C17 C27 117.2(2) . . . . ?
C27 C17 C18 C19 -177.9(3) . . . . ?
C27 C28 C29 C30 175.5(3) . . . . ?
C28 C15 C16 C17 -1.9(3) . . . . ?
C28 C15 C16 C26 -119.6(2) . . . . ?
C28 C29 C30 C8 -33.0(4) . . . . ?
C28 C29 C30 C31 151.0(3) . . . . ?
C29 C30 C31 C11 178.9(3) . . . . ?
C30 C8 C9 C10 -4.0(4) . . . . ?
C64 S5 C34 S6 61.6(2) . . . . ?
C64 S5 C34 C43 -123.1(3) . . . . ?
C34 S5 C64 C32 -88.5(3) . . . . ?
C34 S6 C35 S7 -9.30(17) . . . . ?
C34 S6 C35 C36 168.5(2) . . . . ?
C35 S6 C34 S5 -178.27(16) . . . . ?
C35 S6 C34 C43 5.9(2) . . . . ?
C35 S7 C43 S8 177.77(16) . . . . ?
C35 S7 C43 C34 -5.6(2) . . . . ?
C35 C36 C37 C38 -16.1(4) . . . . ?
C35 C36 C37 C62 163.7(2) . . . . ?
C35 C36 C53 C52 -163.7(2) . . . . ?
C35 C36 C53 C54 14.7(4) . . . . ?
C36 C37 C38 C39 -178.4(3) . . . . ?
C36 C37 C62 C49 121.8(2) . . . . ?
C36 C37 C62 C52 6.4(3) . . . . ?
C36 C53 C54 C55 179.7(2) . . . . ?
C37 C36 C53 C52 10.6(3) . . . . ?
C37 C36 C53 C54 -171.0(3) . . . . ?
C37 C38 C39 C40 -151.5(3) . . . . ?
C37 C38 C39 C47 35.3(4) . . . . ?
C38 C37 C62 C49 -58.4(3) . . . . ?
C38 C37 C62 C52 -173.8(2) . . . . ?
C38 C39 C40 C41 -174.6(3) . . . . ?
C38 C39 C47 C46 171.1(3) . . . . ?
C38 C39 C47 C48 -3.5(4) . . . . ?
C39 C40 C41 C42 2.3(5) . . . . ?
C39 C47 C48 C49 -29.9(4) . . . . ?
C40 C39 C47 C46 -2.0(4) . . . . ?
C40 C39 C47 C48 -176.6(3) . . . . ?
C40 C41 C42 C46 -0.7(5) . . . . ?
C41 C42 C46 C47 -2.2(4) . . . . ?
C42 C46 C47 C39 3.6(4) . . . . ?
C42 C46 C47 C48 178.6(3) . . . . ?
C43 S7 C35 S6 9.13(16) . . . . ?
C43 S7 C35 C36 -168.6(2) . . . . ?
C43 S8 C44 C45 -68.7(2) . . . . ?
C44 S8 C43 S7 -75.04(19) . . . . ?
C44 S8 C43 C34 108.7(3) . . . . ?
C46 C47 C48 C49 155.4(3) . . . . ?
C47 C39 C40 C41 -0.8(4) . . . . ?
C47 C48 C49 C50 176.5(2) . . . . ?
C47 C48 C49 C62 -3.1(4) . . . . ?
C48 C49 C50 O2 7.6(4) . . . . ?
C48 C49 C50 C51 -173.0(3) . . . . ?
C48 C49 C62 C37 60.1(3) . . . . ?
C48 C49 C62 C52 175.4(3) . . . . ?
C49 C50 C51 C52 -6.4(3) . . . . ?
C49 C50 C51 C61 173.9(2) . . . . ?
C50 C49 C62 C37 -119.5(2) . . . . ?
C50 C49 C62 C52 -4.2(3) . . . . ?
C50 C51 C52 C53 119.7(2) . . . . ?
C50 C51 C52 C62 3.8(3) . . . . ?
C50 C51 C61 C60 -176.7(2) . . . . ?
C51 C52 C53 C36 -122.2(2) . . . . ?
C51 C52 C53 C54 59.2(3) . . . . ?
C51 C52 C62 C37 119.9(2) . . . . ?
C51 C52 C62 C49 0.2(3) . . . . ?
C52 C51 C61 C60 3.7(4) . . . . ?
C52 C53 C54 C55 -2.0(4) . . . . ?
C53 C36 C37 C38 169.6(3) . . . . ?
C53 C36 C37 C62 -10.6(3) . . . . ?
C53 C52 C62 C37 0.0(3) . . . . ?
C53 C52 C62 C49 -119.6(2) . . . . ?
C53 C54 C55 C56 152.0(3) . . . . ?
C53 C54 C55 C60 -36.5(4) . . . . ?
C54 C55 C56 C57 172.6(2) . . . . ?
C54 C55 C60 C59 -169.4(2) . . . . ?
C54 C55 C60 C61 5.7(4) . . . . ?
C55 C56 C57 C58 -1.9(4) . . . . ?
C55 C60 C61 C51 28.1(4) . . . . ?
C56 C55 C60 C59 1.9(4) . . . . ?
C56 C55 C60 C61 177.0(2) . . . . ?
C56 C57 C58 C59 0.9(4) . . . . ?
C57 C58 C59 C60 1.5(4) . . . . ?
C58 C59 C60 C55 -2.9(4) . . . . ?
C58 C59 C60 C61 -178.3(3) . . . . ?
C59 C60 C61 C51 -156.8(3) . . . . ?
C60 C55 C56 C57 0.4(4) . . . . ?
C61 C51 C52 C53 -60.7(3) . . . . ?
C61 C51 C52 C62 -176.6(2) . . . . ?
C62 C37 C38 C39 1.8(4) . . . . ?
C62 C49 C50 O2 -172.8(2) . . . . ?
C62 C49 C50 C51 6.6(3) . . . . ?
C62 C52 C53 C36 -6.5(3) . . . . ?
C62 C52 C53 C54 174.9(2) . . . . ?
